data_4067239
loop_
_publ_author_name
'Krieck, Sven'
'G\"orls, Helmar'
'Westerhausen, Matthias'

_publ_section_title
;
 Alkali Metal-Stabilized 1,3,5-Triphenylbenzene Monoanions: Synthesis and
 Characterization of the Lithium, Sodium, and Potassium Complexes&#x2020;
;
_journal_issue 24
_journal_name_full Organometallics
_journal_page_first 6790
_journal_paper_doi 10.1021/om1009632
_journal_volume 29
_journal_year 2010
_chemical_formula_moiety 'C16 H32 K O4, C24 H18 '
_chemical_formula_sum 'C40 H50 K O4'
_chemical_formula_weight 633.90
_space_group_IT_number 14
_symmetry_cell_setting monoclinic
_symmetry_space_group_name_Hall '-P 2yn'
_symmetry_space_group_name_H-M 'P 1 21/n 1'
_atom_sites_solution_hydrogens geom
_atom_sites_solution_primary direct
_atom_sites_solution_secondary difmap
_audit_creation_method SHELXL-97
_cell_angle_alpha 90.00
_cell_angle_beta 93.107(2)
_cell_angle_gamma 90.00
_cell_formula_units_Z 4
_cell_length_a 10.7269(3)
_cell_length_b 16.5121(7)
_cell_length_c 19.7339(6)
_cell_measurement_reflns_used 24570
_cell_measurement_temperature 133(2)
_cell_measurement_theta_max 27.54
_cell_measurement_theta_min 3.12
_cell_volume 3490.2(2)
_computing_cell_refinement DENZO
_computing_data_collection COLLECT
_computing_data_reduction DENZO
_computing_molecular_graphics SHELXTL/PC
_computing_publication_material SHELXL-97
_computing_structure_refinement 'SHELXL-97 (Sheldrick, 1997)'
_computing_structure_solution 'SHELXS-97 (Sheldrick, 1990)'
_diffrn_ambient_temperature 133(2)
_diffrn_measured_fraction_theta_full 0.993
_diffrn_measured_fraction_theta_max 0.993
_diffrn_measurement_device_type KappaCCD
_diffrn_measurement_method 'phi- + omega-scan'
_diffrn_radiation_monochromator graphite
_diffrn_radiation_source 'fine-focus sealed tube'
_diffrn_radiation_type MoK\a
_diffrn_radiation_wavelength 0.71073
_diffrn_reflns_av_R_equivalents 0.0747
_diffrn_reflns_av_sigmaI/netI 0.0802
_diffrn_reflns_limit_h_max 13
_diffrn_reflns_limit_h_min -13
_diffrn_reflns_limit_k_max 21
_diffrn_reflns_limit_k_min -18
_diffrn_reflns_limit_l_max 25
_diffrn_reflns_limit_l_min -24
_diffrn_reflns_number 24570
_diffrn_reflns_theta_full 27.54
_diffrn_reflns_theta_max 27.54
_diffrn_reflns_theta_min 3.12
_exptl_absorpt_coefficient_mu 0.192
_exptl_absorpt_correction_type none
_exptl_crystal_colour colourless
_exptl_crystal_density_diffrn 1.206
_exptl_crystal_density_method 'not measured'
_exptl_crystal_description prism
_exptl_crystal_F_000 1364
_exptl_crystal_size_max 0.06
_exptl_crystal_size_mid 0.05
_exptl_crystal_size_min 0.04
_refine_diff_density_max 0.381
_refine_diff_density_min -0.391
_refine_diff_density_rms 0.054
_refine_ls_extinction_method none
_refine_ls_goodness_of_fit_ref 1.023
_refine_ls_hydrogen_treatment constr
_refine_ls_matrix_type full
_refine_ls_number_parameters 402
_refine_ls_number_reflns 7984
_refine_ls_number_restraints 0
_refine_ls_restrained_S_all 1.023
_refine_ls_R_factor_all 0.1254
_refine_ls_R_factor_gt 0.0644
_refine_ls_shift/su_max 0.000
_refine_ls_shift/su_mean 0.000
_refine_ls_structure_factor_coef Fsqd
_refine_ls_weighting_details 'calc w=1/[\s^2^(Fo^2^)+(0.0768P)^2^+1.4772P] where P=(Fo^2^+2Fc^2^)/3'
_refine_ls_weighting_scheme calc
_refine_ls_wR_factor_gt 0.1458
_refine_ls_wR_factor_ref 0.1733
_reflns_number_gt 4770
_reflns_number_total 7984
_reflns_threshold_expression >2sigma(I)
_cod_data_source_file om1009632_si_001.cif
_cod_data_source_block FO4018
_cod_original_sg_symbol_H-M 'P 21/n'
_cod_database_code 4067239

loop_
_symmetry_equiv_pos_as_xyz
'x, y, z'
'-x+1/2, y+1/2, -z+1/2'
'-x, -y, -z'
'x-1/2, -y-1/2, z-1/2'

loop_
_atom_site_label
_atom_site_type_symbol
_atom_site_fract_x
_atom_site_fract_y
_atom_site_fract_z
_atom_site_U_iso_or_equiv
_atom_site_adp_type
_atom_site_occupancy
_atom_site_symmetry_multiplicity
_atom_site_calc_flag
_atom_site_refinement_flags
_atom_site_disorder_assembly
_atom_site_disorder_group
K1 K 0.01680(5) 0.54157(4) 0.23157(3) 0.03667(18) Uani 1 1 d . . .
C1 C 0.0008(2) 0.72955(15) 0.18437(12) 0.0305(6) Uani 1 1 d . A .
H1A H -0.0441 0.7401 0.1425 0.037 Uiso 1 1 calc R . .
C2 C -0.0635(2) 0.73382(14) 0.24590(11) 0.0249(5) Uani 1 1 d . A .
C3 C 0.0062(2) 0.71845(16) 0.30837(12) 0.0300(6) Uani 1 1 d . A .
H3A H -0.0353 0.7216 0.3496 0.036 Uiso 1 1 calc R . .
C4 C 0.1351(2) 0.69860(15) 0.31095(11) 0.0251(5) Uani 1 1 d . A .
C5 C 0.1988(2) 0.69537(16) 0.24808(12) 0.0309(6) Uani 1 1 d . A .
H5A H 0.2856 0.6836 0.2489 0.037 Uiso 1 1 calc R . .
C6 C 0.1300(2) 0.71003(15) 0.18407(11) 0.0259(5) Uani 1 1 d . A .
C7 C -0.1954(2) 0.75525(15) 0.24584(11) 0.0254(5) Uani 1 1 d . . .
C8 C -0.2678(2) 0.73915(17) 0.30177(12) 0.0334(6) Uani 1 1 d . . .
H8A H -0.2294 0.7137 0.3407 0.040 Uiso 1 1 calc R . .
C9 C -0.3926(2) 0.75917(18) 0.30190(13) 0.0368(6) Uani 1 1 d . . .
H9A H -0.4384 0.7465 0.3404 0.044 Uiso 1 1 calc R A .
C10 C -0.4521(2) 0.79754(18) 0.24667(12) 0.0355(6) Uani 1 1 d . . .
H10A H -0.5376 0.8123 0.2472 0.043 Uiso 1 1 calc R . .
C11 C -0.3841(2) 0.81373(18) 0.19105(13) 0.0358(6) Uani 1 1 d . . .
H11A H -0.4236 0.8394 0.1525 0.043 Uiso 1 1 calc R A .
C12 C -0.2591(2) 0.79322(16) 0.19040(12) 0.0317(6) Uani 1 1 d . . .
H12A H -0.2149 0.8052 0.1512 0.038 Uiso 1 1 calc R . .
C13 C 0.2029(2) 0.68437(15) 0.37604(11) 0.0264(5) Uani 1 1 d . . .
C14 C 0.1454(2) 0.69201(17) 0.43865(12) 0.0352(6) Uani 1 1 d . . .
H14A H 0.0597 0.7064 0.4383 0.042 Uiso 1 1 calc R . .
C15 C 0.2101(2) 0.67924(18) 0.50030(13) 0.0385(7) Uani 1 1 d . . .
H15A H 0.1682 0.6854 0.5412 0.046 Uiso 1 1 calc R A .
C16 C 0.3351(2) 0.65761(17) 0.50323(12) 0.0352(6) Uani 1 1 d . . .
H16A H 0.3791 0.6482 0.5456 0.042 Uiso 1 1 calc R . .
C17 C 0.3940(2) 0.65008(17) 0.44293(13) 0.0356(6) Uani 1 1 d . . .
H17A H 0.4799 0.6360 0.4440 0.043 Uiso 1 1 calc R A .
C18 C 0.3298(2) 0.66276(16) 0.38113(12) 0.0316(6) Uani 1 1 d . . .
H18A H 0.3731 0.6566 0.3407 0.038 Uiso 1 1 calc R . .
C19 C 0.1946(2) 0.70843(15) 0.12020(11) 0.0265(5) Uani 1 1 d . . .
C20 C 0.3252(2) 0.70298(17) 0.11913(12) 0.0348(6) Uani 1 1 d . . .
H20A H 0.3732 0.6987 0.1609 0.042 Uiso 1 1 calc R . .
C21 C 0.3859(2) 0.70373(18) 0.05902(13) 0.0381(6) Uani 1 1 d . . .
H21A H 0.4744 0.7004 0.0603 0.046 Uiso 1 1 calc R A .
C22 C 0.3197(2) 0.70926(16) -0.00299(12) 0.0347(6) Uani 1 1 d . . .
H22A H 0.3614 0.7093 -0.0442 0.042 Uiso 1 1 calc R . .
C23 C 0.1915(3) 0.71465(17) -0.00317(12) 0.0373(6) Uani 1 1 d . . .
H23A H 0.1445 0.7187 -0.0452 0.045 Uiso 1 1 calc R A .
C24 C 0.1300(2) 0.71430(17) 0.05655(12) 0.0340(6) Uani 1 1 d . . .
H24A H 0.0415 0.7181 0.0545 0.041 Uiso 1 1 calc R . .
O1 O 0.21137(17) 0.45261(13) 0.28740(10) 0.0478(5) Uani 1 1 d . A .
O2 O -0.11080(18) 0.52850(13) 0.34694(10) 0.0460(5) Uani 1 1 d . A .
O3 O -0.20865(18) 0.52913(13) 0.16110(11) 0.0495(5) Uani 1 1 d . A .
C25 C 0.3263(3) 0.42868(19) 0.26075(14) 0.0438(7) Uani 1 1 d . . .
H25A H 0.3401 0.4579 0.2180 0.053 Uiso 1 1 calc R A .
H25B H 0.3267 0.3697 0.2517 0.053 Uiso 1 1 calc R . .
C26 C 0.4255(3) 0.4506(2) 0.31492(15) 0.0443(7) Uani 1 1 d . . .
H26A H 0.4493 0.5084 0.3121 0.053 Uiso 1 1 calc R . .
H26B H 0.5009 0.4166 0.3117 0.053 Uiso 1 1 calc R . .
C27 C 0.3591(3) 0.43289(19) 0.37971(14) 0.0436(7) Uani 1 1 d . . .
H27A H 0.3763 0.3769 0.3956 0.052 Uiso 1 1 calc R A .
H27B H 0.3860 0.4712 0.4162 0.052 Uiso 1 1 calc R . .
C28 C 0.2231(3) 0.4437(2) 0.35960(16) 0.0546(8) Uani 1 1 d . A .
H28A H 0.1750 0.3960 0.3738 0.066 Uiso 1 1 calc R . .
H28B H 0.1902 0.4924 0.3819 0.066 Uiso 1 1 calc R . .
C29 C -0.2437(3) 0.5198(2) 0.34102(19) 0.0562(9) Uani 1 1 d . . .
H29A H -0.2667 0.4626 0.3323 0.067 Uiso 1 1 calc R A .
H29B H -0.2792 0.5532 0.3030 0.067 Uiso 1 1 calc R . .
C30 C -0.2933(3) 0.5477(2) 0.40690(19) 0.0623(10) Uani 1 1 d . . .
H30A H -0.3541 0.5082 0.4234 0.075 Uiso 1 1 calc R . .
H30B H -0.3348 0.6010 0.4013 0.075 Uiso 1 1 calc R . .
C31 C -0.1807(3) 0.5536(2) 0.45544(19) 0.0638(10) Uani 1 1 d . . .
H31A H -0.1931 0.5218 0.4971 0.077 Uiso 1 1 calc R A .
H31B H -0.1638 0.6107 0.4683 0.077 Uiso 1 1 calc R . .
C32 C -0.0748(3) 0.51919(19) 0.41719(14) 0.0431(7) Uani 1 1 d . A .
H32A H 0.0036 0.5490 0.4287 0.052 Uiso 1 1 calc R . .
H32B H -0.0619 0.4613 0.4285 0.052 Uiso 1 1 calc R . .
C33 C -0.2512(3) 0.4480(2) 0.1503(2) 0.0685(11) Uani 1 1 d . . .
H33A H -0.2216 0.4132 0.1888 0.082 Uiso 1 1 calc R A .
H33B H -0.2184 0.4260 0.1082 0.082 Uiso 1 1 calc R . .
C34 C -0.3873(3) 0.4494(2) 0.1449(2) 0.0740(11) Uani 1 1 d . . .
H34A H -0.4188 0.4203 0.1036 0.089 Uiso 1 1 calc R . .
H34B H -0.4216 0.4230 0.1849 0.089 Uiso 1 1 calc R . .
C35 C -0.4234(4) 0.5321(3) 0.1415(3) 0.1053(19) Uani 1 1 d . . .
H35A H -0.4761 0.5453 0.1797 0.126 Uiso 1 1 calc R A .
H35B H -0.4726 0.5427 0.0985 0.126 Uiso 1 1 calc R . .
C36 C -0.3103(3) 0.58283(19) 0.14517(16) 0.0486(8) Uani 1 1 d . A .
H36A H -0.2995 0.6101 0.1012 0.058 Uiso 1 1 calc R . .
H36B H -0.3157 0.6247 0.1808 0.058 Uiso 1 1 calc R . .
O4 O 0.1036(3) 0.4690(2) 0.12023(13) 0.0969(11) Uani 1 1 d . A .
C37A C 0.2315(5) 0.5017(3) 0.0838(3) 0.0379(12) Uiso 0.50 1 d P A 1
H37A H 0.2106 0.5381 0.0450 0.045 Uiso 0.50 1 calc PR A 1
H37B H 0.2897 0.5295 0.1168 0.045 Uiso 0.50 1 calc PR A 1
C38A C 0.2824(7) 0.4241(4) 0.0615(3) 0.0413(15) Uiso 0.50 1 d P A 1
H38A H 0.3284 0.3960 0.0995 0.050 Uiso 0.50 1 calc PR A 1
H38B H 0.3390 0.4321 0.0241 0.050 Uiso 0.50 1 calc PR A 1
C39A C 0.1683(5) 0.3777(4) 0.0380(3) 0.0396(13) Uiso 0.50 1 d P A 1
H39A H 0.1834 0.3185 0.0388 0.047 Uiso 0.50 1 calc PR A 1
H39B H 0.1375 0.3943 -0.0081 0.047 Uiso 0.50 1 calc PR A 1
C40A C 0.0790(7) 0.4032(5) 0.0915(4) 0.0574(17) Uiso 0.50 1 d P A 1
H40A H -0.0062 0.4066 0.0698 0.069 Uiso 0.50 1 calc PR A 1
H40B H 0.0783 0.3603 0.1265 0.069 Uiso 0.50 1 calc PR A 1
C37 C 0.0669(7) 0.4978(5) 0.0662(4) 0.0601(17) Uiso 0.50 1 d P A 2
H37C H 0.0478 0.5563 0.0702 0.072 Uiso 0.50 1 calc PR A 2
H37D H -0.0074 0.4690 0.0465 0.072 Uiso 0.50 1 calc PR A 2
C38 C 0.1781(8) 0.4837(6) 0.0267(5) 0.083(2) Uiso 0.50 1 d P A 2
H38C H 0.2367 0.5299 0.0315 0.100 Uiso 0.50 1 calc PR A 2
H38D H 0.1538 0.4760 -0.0220 0.100 Uiso 0.50 1 calc PR A 2
C39 C 0.2382(10) 0.4059(7) 0.0571(5) 0.081(3) Uiso 0.50 1 d P A 2
H39C H 0.2464 0.3638 0.0220 0.097 Uiso 0.50 1 calc PR A 2
H39D H 0.3214 0.4172 0.0793 0.097 Uiso 0.50 1 calc PR A 2
C40 C 0.1448(6) 0.3809(4) 0.1088(3) 0.0422(13) Uiso 0.50 1 d P A 2
H40C H 0.1846 0.3555 0.1500 0.051 Uiso 0.50 1 calc PR A 2
H40D H 0.0768 0.3461 0.0893 0.051 Uiso 0.50 1 calc PR A 2

loop_
_atom_site_aniso_label
_atom_site_aniso_U_11
_atom_site_aniso_U_22
_atom_site_aniso_U_33
_atom_site_aniso_U_23
_atom_site_aniso_U_13
_atom_site_aniso_U_12
K1 0.0317(3) 0.0362(3) 0.0417(3) -0.0032(3) -0.0012(2) 0.0006(2)
C1 0.0302(13) 0.0290(14) 0.0326(13) -0.0006(11) 0.0033(11) -0.0017(10)
C2 0.0256(11) 0.0253(13) 0.0235(11) 0.0011(9) -0.0006(10) -0.0017(10)
C3 0.0261(12) 0.0329(15) 0.0311(13) 0.0001(11) 0.0016(10) -0.0018(10)
C4 0.0272(12) 0.0253(13) 0.0228(11) -0.0024(9) 0.0019(9) -0.0006(10)
C5 0.0325(13) 0.0318(15) 0.0285(12) -0.0004(10) 0.0018(11) 0.0014(11)
C6 0.0261(12) 0.0278(13) 0.0238(11) -0.0026(10) 0.0020(10) 0.0017(10)
C7 0.0255(11) 0.0270(14) 0.0236(11) -0.0016(10) -0.0001(9) -0.0021(10)
C8 0.0265(12) 0.0473(17) 0.0261(12) 0.0041(11) -0.0019(10) 0.0001(11)
C9 0.0271(13) 0.0573(19) 0.0260(12) 0.0020(12) 0.0031(11) -0.0055(12)
C10 0.0239(12) 0.0499(18) 0.0325(13) -0.0054(12) -0.0015(11) 0.0022(12)
C11 0.0305(13) 0.0477(17) 0.0289(13) 0.0049(12) -0.0010(11) 0.0053(12)
C12 0.0303(13) 0.0402(16) 0.0250(12) 0.0059(11) 0.0040(10) 0.0043(11)
C13 0.0258(12) 0.0268(13) 0.0263(12) -0.0012(10) 0.0000(10) -0.0020(10)
C14 0.0258(12) 0.0503(18) 0.0294(13) -0.0005(12) 0.0002(10) 0.0024(12)
C15 0.0327(14) 0.0586(19) 0.0244(12) -0.0013(12) 0.0038(11) 0.0008(13)
C16 0.0351(14) 0.0424(17) 0.0274(12) 0.0003(11) -0.0064(11) 0.0046(12)
C17 0.0267(12) 0.0442(17) 0.0354(14) -0.0023(12) -0.0027(11) 0.0079(11)
C18 0.0296(13) 0.0385(16) 0.0270(12) -0.0030(11) 0.0040(10) 0.0051(11)
C19 0.0291(12) 0.0248(13) 0.0257(12) -0.0015(10) 0.0027(10) 0.0003(10)
C20 0.0310(13) 0.0469(17) 0.0263(12) -0.0002(11) 0.0005(11) -0.0010(12)
C21 0.0314(13) 0.0470(18) 0.0365(14) 0.0002(12) 0.0077(12) -0.0009(12)
C22 0.0423(15) 0.0367(16) 0.0260(12) -0.0011(11) 0.0118(11) -0.0002(12)
C23 0.0415(15) 0.0476(18) 0.0227(12) -0.0026(11) 0.0012(11) 0.0012(13)
C24 0.0295(13) 0.0444(17) 0.0279(12) -0.0025(11) -0.0007(11) 0.0025(11)
O1 0.0332(10) 0.0618(14) 0.0483(11) 0.0045(10) 0.0002(9) 0.0090(10)
O2 0.0419(11) 0.0554(14) 0.0410(11) 0.0023(9) 0.0050(9) -0.0092(9)
O3 0.0386(11) 0.0447(13) 0.0636(13) -0.0055(10) -0.0126(10) 0.0017(9)
C25 0.0400(15) 0.0486(19) 0.0429(16) 0.0007(13) 0.0029(13) 0.0031(13)
C26 0.0317(14) 0.0468(19) 0.0545(17) -0.0007(14) 0.0038(13) -0.0006(13)
C27 0.0465(16) 0.0416(17) 0.0419(15) -0.0001(13) -0.0048(13) -0.0014(13)
C28 0.0410(16) 0.071(2) 0.0521(18) 0.0127(16) 0.0096(14) 0.0035(16)
C29 0.0409(17) 0.0452(19) 0.080(2) -0.0108(17) -0.0155(17) 0.0062(14)
C30 0.0398(17) 0.062(2) 0.087(3) 0.028(2) 0.0157(17) 0.0113(16)
C31 0.0531(19) 0.067(2) 0.073(2) -0.0266(19) 0.0178(18) -0.0015(17)
C32 0.0362(15) 0.0465(19) 0.0468(16) -0.0063(13) 0.0028(13) -0.0004(13)
C33 0.0523(19) 0.046(2) 0.105(3) -0.020(2) -0.015(2) 0.0074(16)
C34 0.0467(19) 0.053(2) 0.122(3) -0.014(2) 0.002(2) -0.0012(17)
C35 0.044(2) 0.064(3) 0.205(6) 0.039(3) -0.018(3) 0.0019(19)
C36 0.0577(19) 0.0409(18) 0.0461(16) -0.0007(14) -0.0055(14) 0.0087(15)
O4 0.105(2) 0.120(3) 0.0624(16) -0.0465(16) -0.0236(15) 0.069(2)

loop_
_atom_type_symbol
_atom_type_description
_atom_type_scat_dispersion_real
_atom_type_scat_dispersion_imag
_atom_type_scat_source
C C 0.0033 0.0016 'International Tables Vol C Tables 4.2.6.8 and 6.1.1.4'
H H 0.0000 0.0000 'International Tables Vol C Tables 4.2.6.8 and 6.1.1.4'
O O 0.0106 0.0060 'International Tables Vol C Tables 4.2.6.8 and 6.1.1.4'
K K 0.2009 0.2494 'International Tables Vol C Tables 4.2.6.8 and 6.1.1.4'

loop_
_geom_angle_atom_site_label_1
_geom_angle_atom_site_label_2
_geom_angle_atom_site_label_3
_geom_angle
O4 K1 O2 148.34(10)
O4 K1 O3 83.56(8)
O2 K1 O3 87.05(6)
O4 K1 O1 78.51(7)
O2 K1 O1 91.59(6)
O3 K1 O1 143.14(7)
O4 K1 C6 89.67(9)
O2 K1 C6 121.97(6)
O3 K1 C6 104.85(6)
O1 K1 C6 106.96(6)
O4 K1 C5 101.43(9)
O2 K1 C5 107.94(6)
O3 K1 C5 128.92(7)
O1 K1 C5 86.41(7)
C6 K1 C5 26.13(6)
O4 K1 C1 101.86(9)
O2 K1 C1 107.12(7)
O3 K1 C1 83.92(6)
O1 K1 C1 131.09(7)
C6 K1 C1 25.54(6)
C5 K1 C1 45.10(6)
O4 K1 C4 126.91(9)
O2 K1 C4 82.04(6)
O3 K1 C4 128.10(6)
O1 K1 C4 87.98(6)
C6 K1 C4 45.78(6)
C5 K1 C4 25.92(6)
C1 K1 C4 52.29(6)
O4 K1 C3 141.84(10)
O2 K1 C3 69.81(6)
O3 K1 C3 104.43(6)
O1 K1 C3 109.60(6)
C6 K1 C3 52.17(6)
C5 K1 C3 44.60(6)
C1 K1 C3 44.04(6)
C4 K1 C3 25.03(6)
O4 K1 C2 126.61(9)
O2 K1 C2 81.94(6)
O3 K1 C2 83.58(6)
O1 K1 C2 132.70(6)
C6 K1 C2 45.10(6)
C5 K1 C2 52.50(6)
C1 K1 C2 25.21(6)
C4 K1 C2 44.73(6)
C3 K1 C2 25.01(6)
O4 K1 C37 18.74(13)
O2 K1 C37 153.30(13)
O3 K1 C37 71.23(13)
O1 K1 C37 96.62(13)
C6 K1 C37 79.73(14)
C5 K1 C37 97.93(13)
C1 K1 C37 86.36(14)
C4 K1 C37 123.49(14)
C3 K1 C37 129.67(14)
C2 K1 C37 109.89(14)
C6 C1 C2 121.9(2)
C6 C1 K1 75.40(14)
C2 C1 K1 79.84(14)
C6 C1 H1A 119.0
C2 C1 H1A 119.0
K1 C1 H1A 116.2
C3 C2 C1 118.0(2)
C3 C2 C7 120.4(2)
C1 C2 C7 121.6(2)
C3 C2 K1 77.10(14)
C1 C2 K1 74.95(14)
C7 C2 K1 119.36(15)
C4 C3 C2 122.3(2)
C4 C3 K1 75.76(14)
C2 C3 K1 77.89(14)
C4 C3 H3A 118.8
C2 C3 H3A 118.8
K1 C3 H3A 118.2
C3 C4 C5 118.8(2)
C3 C4 C13 120.4(2)
C5 C4 C13 120.8(2)
C3 C4 K1 79.21(14)
C5 C4 K1 75.41(13)
C13 C4 K1 117.27(15)
C6 C5 C4 119.9(2)
C6 C5 K1 76.43(14)
C4 C5 K1 78.67(14)
C6 C5 H5A 120.0
C4 C5 H5A 120.0
K1 C5 H5A 115.5
C1 C6 C5 119.0(2)
C1 C6 C19 120.8(2)
C5 C6 C19 120.2(2)
C1 C6 K1 79.06(14)
C5 C6 K1 77.44(14)
C19 C6 K1 116.09(15)
C12 C7 C8 115.3(2)
C12 C7 C2 122.7(2)
C8 C7 C2 122.0(2)
C9 C8 C7 122.2(2)
C9 C8 H8A 118.9
C7 C8 H8A 118.9
C8 C9 C10 120.9(2)
C8 C9 H9A 119.5
C10 C9 H9A 119.5
C11 C10 C9 118.3(2)
C11 C10 H10A 120.8
C9 C10 H10A 120.8
C10 C11 C12 121.0(2)
C10 C11 H11A 119.5
C12 C11 H11A 119.5
C11 C12 C7 122.2(2)
C11 C12 H12A 118.9
C7 C12 H12A 118.9
C18 C13 C14 115.2(2)
C18 C13 C4 122.5(2)
C14 C13 C4 122.3(2)
C15 C14 C13 122.2(2)
C15 C14 H14A 118.9
C13 C14 H14A 118.9
C14 C15 C16 120.9(2)
C14 C15 H15A 119.5
C16 C15 H15A 119.5
C15 C16 C17 118.3(2)
C15 C16 H16A 120.9
C17 C16 H16A 120.9
C18 C17 C16 121.1(2)
C18 C17 H17A 119.5
C16 C17 H17A 119.5
C17 C18 C13 122.3(2)
C17 C18 H18A 118.8
C13 C18 H18A 118.8
C20 C19 C24 115.8(2)
C20 C19 C6 122.0(2)
C24 C19 C6 122.2(2)
C21 C20 C19 121.9(2)
C21 C20 H20A 119.1
C19 C20 H20A 119.1
C20 C21 C22 121.0(2)
C20 C21 H21A 119.5
C22 C21 H21A 119.5
C23 C22 C21 118.1(2)
C23 C22 H22A 121.0
C21 C22 H22A 121.0
C22 C23 C24 121.3(2)
C22 C23 H23A 119.3
C24 C23 H23A 119.3
C23 C24 C19 121.9(2)
C23 C24 H24A 119.1
C19 C24 H24A 119.1
C25 O1 C28 108.0(2)
C25 O1 K1 131.16(16)
C28 O1 K1 118.70(17)
C32 O2 C29 106.5(2)
C32 O2 K1 134.26(16)
C29 O2 K1 118.85(18)
C36 O3 C33 108.4(2)
C36 O3 K1 135.25(17)
C33 O3 K1 114.42(17)
O1 C25 C26 105.3(2)
O1 C25 H25A 110.7
C26 C25 H25A 110.7
O1 C25 H25B 110.7
C26 C25 H25B 110.7
H25A C25 H25B 108.8
C25 C26 C27 101.7(2)
C25 C26 H26A 111.4
C27 C26 H26A 111.4
C25 C26 H26B 111.4
C27 C26 H26B 111.4
H26A C26 H26B 109.3
C28 C27 C26 104.3(2)
C28 C27 H27A 110.9
C26 C27 H27A 110.9
C28 C27 H27B 110.9
C26 C27 H27B 110.9
H27A C27 H27B 108.9
O1 C28 C27 107.9(2)
O1 C28 H28A 110.1
C27 C28 H28A 110.1
O1 C28 H28B 110.1
C27 C28 H28B 110.1
H28A C28 H28B 108.4
O2 C29 C30 107.2(3)
O2 C29 H29A 110.3
C30 C29 H29A 110.3
O2 C29 H29B 110.3
C30 C29 H29B 110.3
H29A C29 H29B 108.5
C29 C30 C31 105.2(3)
C29 C30 H30A 110.7
C31 C30 H30A 110.7
C29 C30 H30B 110.7
C31 C30 H30B 110.7
H30A C30 H30B 108.8
C30 C31 C32 104.9(3)
C30 C31 H31A 110.8
C32 C31 H31A 110.8
C30 C31 H31B 110.8
C32 C31 H31B 110.8
H31A C31 H31B 108.8
O2 C32 C31 105.9(2)
O2 C32 H32A 110.6
C31 C32 H32A 110.6
O2 C32 H32B 110.6
C31 C32 H32B 110.6
H32A C32 H32B 108.7
O3 C33 C34 107.9(3)
O3 C33 H33A 110.1
C34 C33 H33A 110.1
O3 C33 H33B 110.1
C34 C33 H33B 110.1
H33A C33 H33B 108.4
C35 C34 C33 106.7(3)
C35 C34 H34A 110.4
C33 C34 H34A 110.4
C35 C34 H34B 110.4
C33 C34 H34B 110.4
H34A C34 H34B 108.6
C34 C35 C36 108.8(3)
C34 C35 H35A 109.9
C36 C35 H35A 109.9
C34 C35 H35B 109.9
C36 C35 H35B 109.9
H35A C35 H35B 108.3
O3 C36 C35 106.0(3)
O3 C36 H36A 110.5
C35 C36 H36A 110.5
O3 C36 H36B 110.5
C35 C36 H36B 110.5
H36A C36 H36B 108.7
C37 O4 C40A 83.8(5)
C37 O4 C40 108.9(5)
C40A O4 C40 33.5(4)
C37 O4 C37A 74.4(4)
C40A O4 C37A 104.1(4)
C40 O4 C37A 89.6(3)
C37 O4 K1 115.4(4)
C40A O4 K1 132.8(4)
C40 O4 K1 130.5(3)
C37A O4 K1 122.1(2)
C38A C37A O4 100.0(4)
C38A C37A H37A 111.8
O4 C37A H37A 111.8
C38A C37A H37B 111.8
O4 C37A H37B 111.8
H37A C37A H37B 109.5
C37A C38A C39A 103.2(5)
C37A C38A H38A 111.1
C39A C38A H38A 111.1
C37A C38A H38B 111.1
C39A C38A H38B 111.1
H38A C38A H38B 109.1
C38A C39A C40A 100.2(5)
C38A C39A H39A 111.7
C40A C39A H39A 111.7
C38A C39A H39B 111.7
C40A C39A H39B 111.7
H39A C39A H39B 109.5
O4 C40A C39A 115.5(6)
O4 C40A H40A 108.4
C39A C40A H40A 108.4
O4 C40A H40B 108.4
C39A C40A H40B 108.4
H40A C40A H40B 107.5
O4 C37 C38 99.7(6)
O4 C37 K1 45.9(3)
C38 C37 K1 135.3(5)
O4 C37 H37C 111.8
C38 C37 H37C 111.8
K1 C37 H37C 71.0
O4 C37 H37D 111.8
C38 C37 H37D 111.8
K1 C37 H37D 108.2
H37C C37 H37D 109.6
C37 C38 C39 105.0(7)
C37 C38 H38C 110.7
C39 C38 H38C 110.7
C37 C38 H38D 110.7
C39 C38 H38D 110.7
H38C C38 H38D 108.8
C40 C39 C38 102.1(7)
C40 C39 H39C 111.3
C38 C39 H39C 111.3
C40 C39 H39D 111.3
C38 C39 H39D 111.3
H39C C39 H39D 109.2
C39 C40 O4 92.6(5)
C39 C40 H40C 113.2
O4 C40 H40C 113.2
C39 C40 H40D 113.2
O4 C40 H40D 113.2
H40C C40 H40D 110.5

loop_
_geom_bond_atom_site_label_1
_geom_bond_atom_site_label_2
_geom_bond_distance
K1 O4 2.712(2)
K1 O2 2.728(2)
K1 O3 2.7313(19)
K1 O1 2.7347(19)
K1 C6 3.196(3)
K1 C5 3.209(3)
K1 C1 3.243(3)
K1 C4 3.251(2)
K1 C3 3.295(3)
K1 C2 3.305(2)
K1 C37 3.413(7)
C1 C6 1.424(3)
C1 C2 1.430(3)
C1 H1A 0.9500
C2 C3 1.429(3)
C2 C7 1.458(3)
C3 C4 1.420(3)
C3 H3A 0.9500
C4 C5 1.449(3)
C4 C13 1.460(3)
C5 C6 1.448(3)
C5 H5A 0.9500
C6 C19 1.471(3)
C7 C12 1.406(3)
C7 C8 1.409(3)
C8 C9 1.379(3)
C8 H8A 0.9500
C9 C10 1.386(4)
C9 H9A 0.9500
C10 C11 1.376(4)
C10 H10A 0.9500
C11 C12 1.383(3)
C11 H11A 0.9500
C12 H12A 0.9500
C13 C18 1.406(3)
C13 C14 1.416(3)
C14 C15 1.384(3)
C14 H14A 0.9500
C15 C16 1.385(4)
C15 H15A 0.9500
C16 C17 1.383(4)
C16 H16A 0.9500
C17 C18 1.384(3)
C17 H17A 0.9500
C18 H18A 0.9500
C19 C20 1.405(3)
C19 C24 1.404(3)
C20 C21 1.384(3)
C20 H20A 0.9500
C21 C22 1.384(4)
C21 H21A 0.9500
C22 C23 1.377(4)
C22 H22A 0.9500
C23 C24 1.382(4)
C23 H23A 0.9500
C24 H24A 0.9500
O1 C25 1.422(3)
O1 C28 1.431(4)
O2 C32 1.427(3)
O2 C29 1.432(4)
O3 C36 1.427(3)
O3 C33 1.428(4)
C25 C26 1.511(4)
C25 H25A 0.9900
C25 H25B 0.9900
C26 C27 1.525(4)
C26 H26A 0.9900
C26 H26B 0.9900
C27 C28 1.502(4)
C27 H27A 0.9900
C27 H27B 0.9900
C28 H28A 0.9900
C28 H28B 0.9900
C29 C30 1.503(5)
C29 H29A 0.9900
C29 H29B 0.9900
C30 C31 1.503(5)
C30 H30A 0.9900
C30 H30B 0.9900
C31 C32 1.509(4)
C31 H31A 0.9900
C31 H31B 0.9900
C32 H32A 0.9900
C32 H32B 0.9900
C33 C34 1.458(5)
C33 H33A 0.9900
C33 H33B 0.9900
C34 C35 1.421(5)
C34 H34A 0.9900
C34 H34B 0.9900
C35 C36 1.473(5)
C35 H35A 0.9900
C35 H35B 0.9900
C36 H36A 0.9900
C36 H36B 0.9900
O4 C37 1.213(7)
O4 C40A 1.247(7)
O4 C40 1.540(7)
O4 C37A 1.672(6)
C37A C38A 1.469(9)
C37A H37A 0.9900
C37A H37B 0.9900
C38A C39A 1.497(8)
C38A H38A 0.9900
C38A H38B 0.9900
C39A C40A 1.523(9)
C39A H39A 0.9900
C39A H39B 0.9900
C40A H40A 0.9900
C40A H40B 0.9900
C37 C38 1.479(11)
C37 H37C 0.9900
C37 H37D 0.9900
C38 C39 1.543(13)
C38 H38C 0.9900
C38 H38D 0.9900
C39 C40 1.525(11)
C39 H39C 0.9900
C39 H39D 0.9900
C40 H40C 0.9900
C40 H40D 0.9900
